data_4076614
loop_
_publ_author_name
'Adams, Richard D.'
'Rassolov, Vitaly'
'Zhang, Qiang'

_publ_section_title
;
 Synthesis and Transformations of Triosmium Carbonyl Cluster Complexes
 Containing Bridging Aryl Ligands
;
_journal_issue 8
_journal_name_full Organometallics
_journal_page_first 2961
_journal_paper_doi 10.1021/om300235n
_journal_volume 31
_journal_year 2012
_chemical_formula_sum 'C34 H21 Au O10 Os3 P'
_chemical_formula_weight 1388.04
_chemical_name_systematic
; 
 ? 
;
_space_group_IT_number 2
_symmetry_cell_setting triclinic
_symmetry_space_group_name_Hall '-P 1'
_symmetry_space_group_name_H-M 'P -1'
_atom_sites_solution_hydrogens geom
_atom_sites_solution_primary direct
_atom_sites_solution_secondary difmap
_audit_creation_method SHELXL-97
_cell_angle_alpha 69.6830(10)
_cell_angle_beta 78.0640(10)
_cell_angle_gamma 84.6820(10)
_cell_formula_units_Z 2
_cell_length_a 12.0376(4)
_cell_length_b 12.6331(4)
_cell_length_c 12.9189(4)
_cell_measurement_reflns_used 9394
_cell_measurement_temperature 293(2)
_cell_measurement_theta_max 28.01
_cell_measurement_theta_min 2.19
_cell_volume 1802.08(10)
_computing_cell_refinement 'SAINT+  V6.45 (Bruker, 2003)'
_computing_data_collection 'SMART V5.632 (Bruker, 2005)'
_computing_data_reduction 'SAINT+  V6.45'
_computing_molecular_graphics 'SHELXTL V6.1 (Sheldrick, 2000)'
_computing_publication_material 'SHELXTL V6.1'
_computing_structure_refinement 'SHELXL-97 (Sheldrick, 1997)'
_computing_structure_solution 'SHELXS-97 (Sheldrick, 1990)'
_diffrn_ambient_temperature 293(2)
_diffrn_measured_fraction_theta_full 1.000
_diffrn_measured_fraction_theta_max 1.000
_diffrn_measurement_device_type 'Bruker SMART APEX CCD diffractometer'
_diffrn_measurement_method 'omega scans'
_diffrn_radiation_monochromator graphite
_diffrn_radiation_source 'fine-focus sealed tube'
_diffrn_radiation_type MoK\a
_diffrn_radiation_wavelength 0.71073
_diffrn_reflns_av_R_equivalents 0.0337
_diffrn_reflns_av_sigmaI/netI 0.0339
_diffrn_reflns_limit_h_max 14
_diffrn_reflns_limit_h_min -14
_diffrn_reflns_limit_k_max 15
_diffrn_reflns_limit_k_min -15
_diffrn_reflns_limit_l_max 15
_diffrn_reflns_limit_l_min -15
_diffrn_reflns_number 22304
_diffrn_reflns_theta_full 25.03
_diffrn_reflns_theta_max 25.03
_diffrn_reflns_theta_min 1.71
_diffrn_standards_decay_% <1
_exptl_absorpt_coefficient_mu 14.698
_exptl_absorpt_correction_T_max 1.000
_exptl_absorpt_correction_T_min 0.441
_exptl_absorpt_correction_type multi-scan
_exptl_absorpt_process_details '(SADABS, Bruker, 1997)'
_exptl_crystal_colour Green
_exptl_crystal_density_diffrn 2.558
_exptl_crystal_density_method 'not measured'
_exptl_crystal_description Plate
_exptl_crystal_F_000 1254
_exptl_crystal_size_max 0.40
_exptl_crystal_size_mid 0.25
_exptl_crystal_size_min 0.05
_refine_diff_density_max 3.537
_refine_diff_density_min -0.954
_refine_diff_density_rms 0.189
_refine_ls_extinction_method none
_refine_ls_goodness_of_fit_ref 1.033
_refine_ls_hydrogen_treatment constr
_refine_ls_matrix_type full
_refine_ls_number_parameters 442
_refine_ls_number_reflns 6367
_refine_ls_number_restraints 0
_refine_ls_restrained_S_all 1.033
_refine_ls_R_factor_all 0.0460
_refine_ls_R_factor_gt 0.0380
_refine_ls_shift/su_max 0.001
_refine_ls_shift/su_mean 0.000
_refine_ls_structure_factor_coef Fsqd
_refine_ls_weighting_details 'calc w=1/[\s^2^(Fo^2^)+(0.0670P)^2^+4.3304P] where P=(Fo^2^+2Fc^2^)/3'
_refine_ls_weighting_scheme calc
_refine_ls_wR_factor_gt 0.1018
_refine_ls_wR_factor_ref 0.1092
_reflns_number_gt 5384
_reflns_number_total 6367
_reflns_threshold_expression >2sigma(I)
_cod_duplicate_entry 4078177
_cod_data_source_file om300235n_si_002.cif
_cod_data_source_block 2
_cod_depositor_comments
;
The following automatic conversions were performed:

'_symmetry_cell_setting' value 'Triclinic' changed to 'triclinic'
according to the built-in table from CIF Core dictionary named
'cif_core.dic' version 2.4.1 from
2010-06-29.

'_exptl_absorpt_correction_type' value 'Multi-Scan'
changed to 'multi-scan' according to the built-in table from CIF Core
dictionary named 'cif_core.dic' version 2.4.1 from 2010-06-29.

Automatic conversion script
Id: cif_fix_values 1715 2011-07-08 13:25:40Z adriana 
;
_cod_original_sg_symbol_H-M P-1
_cod_database_code 4076614

loop_
_symmetry_equiv_pos_as_xyz
'x, y, z'
'-x, -y, -z'

loop_
_atom_site_label
_atom_site_type_symbol
_atom_site_fract_x
_atom_site_fract_y
_atom_site_fract_z
_atom_site_U_iso_or_equiv
_atom_site_adp_type
_atom_site_occupancy
_atom_site_symmetry_multiplicity
_atom_site_calc_flag
_atom_site_refinement_flags
Au1 Au 0.78661(4) 0.27484(3) 0.07912(3) 0.06051(13) Uani 1 1 d .
Os1 Os 0.83780(3) 0.34713(3) 0.24220(3) 0.05049(12) Uani 1 1 d .
Os2 Os 0.63488(3) 0.24372(3) 0.27937(3) 0.05596(13) Uani 1 1 d .
Os3 Os 0.79164(3) 0.13979(3) 0.42806(3) 0.05196(12) Uani 1 1 d .
P1 P 0.8400(2) 0.2707(2) -0.10160(18) 0.0545(6) Uani 1 1 d .
C1 C 0.6665(11) 0.4229(9) 0.2562(11) 0.090(4) Uani 1 1 d .
C2 C 0.6283(10) 0.5074(9) 0.1666(8) 0.076(3) Uani 1 1 d .
H2 H 0.6426 0.4931 0.0990 0.091 Uiso 1 1 calc R
C3 C 0.5735(10) 0.6073(10) 0.1635(9) 0.082(3) Uani 1 1 d .
H3 H 0.5555 0.6568 0.0964 0.098 Uiso 1 1 calc R
C4 C 0.5443(11) 0.6351(10) 0.2609(10) 0.086(4) Uani 1 1 d .
H4 H 0.5039 0.7016 0.2602 0.103 Uiso 1 1 calc R
C5 C 0.5758(10) 0.5635(9) 0.3576(9) 0.072(3) Uani 1 1 d .
H5 H 0.5613 0.5839 0.4218 0.086 Uiso 1 1 calc R
C6 C 0.6289(9) 0.4609(9) 0.3604(7) 0.062(2) Uani 1 1 d .
H6 H 0.6430 0.4115 0.4292 0.075 Uiso 1 1 calc R
C11 C 0.8906(9) 0.3974(8) 0.3463(8) 0.060(2) Uani 1 1 d .
C12 C 0.8709(10) 0.4833(10) 0.1165(9) 0.070(3) Uani 1 1 d .
C13 C 0.9791(10) 0.2797(8) 0.2068(8) 0.066(3) Uani 1 1 d .
C21 C 0.5192(9) 0.2249(10) 0.4084(9) 0.069(3) Uani 1 1 d .
C22 C 0.5372(11) 0.3017(14) 0.1715(10) 0.097(4) Uani 1 1 d .
C23 C 0.6231(10) 0.0965(13) 0.2798(11) 0.083(3) Uani 1 1 d .
C31 C 0.7072(9) 0.2152(8) 0.5274(8) 0.058(2) Uani 1 1 d .
C32 C 0.7250(11) -0.0015(10) 0.5300(9) 0.074(3) Uani 1 1 d .
C33 C 0.9307(10) 0.1379(9) 0.4795(9) 0.067(3) Uani 1 1 d .
C34 C 0.8612(9) 0.0681(8) 0.3167(9) 0.064(3) Uani 1 1 d .
C35 C 0.9918(8) 0.2448(8) -0.1433(7) 0.055(2) Uani 1 1 d .
C36 C 1.0505(10) 0.2928(10) -0.2511(10) 0.080(3) Uani 1 1 d .
H36 H 1.0146 0.3439 -0.3060 0.096 Uiso 1 1 calc R
C37 C 1.1628(14) 0.2641(13) -0.2761(13) 0.119(6) Uani 1 1 d .
H37 H 1.2027 0.2956 -0.3490 0.143 Uiso 1 1 calc R
C38 C 1.2175(11) 0.1902(12) -0.1964(13) 0.095(4) Uani 1 1 d .
H38 H 1.2944 0.1733 -0.2145 0.114 Uiso 1 1 calc R
C39 C 1.1599(13) 0.1425(13) -0.0923(14) 0.103(4) Uani 1 1 d .
H39 H 1.1956 0.0893 -0.0385 0.123 Uiso 1 1 calc R
C40 C 1.0484(10) 0.1717(10) -0.0650(10) 0.078(3) Uani 1 1 d .
H40 H 1.0101 0.1410 0.0087 0.093 Uiso 1 1 calc R
C41 C 0.7711(9) 0.1641(8) -0.1313(7) 0.057(2) Uani 1 1 d .
C42 C 0.8287(10) 0.0956(8) -0.1864(8) 0.065(3) Uani 1 1 d .
H42 H 0.9066 0.1033 -0.2122 0.078 Uiso 1 1 calc R
C43 C 0.7741(13) 0.0160(10) -0.2045(10) 0.082(3) Uani 1 1 d .
H43 H 0.8155 -0.0337 -0.2376 0.099 Uiso 1 1 calc R
C44 C 0.6579(15) 0.0086(11) -0.1741(12) 0.099(4) Uani 1 1 d .
H44 H 0.6197 -0.0426 -0.1904 0.119 Uiso 1 1 calc R
C45 C 0.5995(13) 0.0782(12) -0.1192(10) 0.095(4) Uani 1 1 d .
H45 H 0.5211 0.0728 -0.0964 0.114 Uiso 1 1 calc R
C46 C 0.6550(11) 0.1549(11) -0.0979(9) 0.078(3) Uani 1 1 d .
H46 H 0.6144 0.2016 -0.0606 0.093 Uiso 1 1 calc R
C47 C 0.8061(8) 0.4062(8) -0.2043(7) 0.054(2) Uani 1 1 d .
H47 H 0.8227 0.3373 -0.1524 0.065 Uiso 1 1 calc R
C48 C 0.7879(12) 0.4115(10) -0.3076(9) 0.083(3) Uani 1 1 d .
H48 H 0.7945 0.3467 -0.3273 0.100 Uiso 1 1 calc R
C49 C 0.7596(14) 0.5150(11) -0.3822(11) 0.097(4) Uani 1 1 d .
H49 H 0.7444 0.5191 -0.4513 0.117 Uiso 1 1 calc R
C50 C 0.7541(11) 0.6089(11) -0.3550(11) 0.088(4) Uani 1 1 d .
H50 H 0.7356 0.6778 -0.4057 0.106 Uiso 1 1 calc R
C51 C 0.7753(12) 0.6045(10) -0.2540(11) 0.091(4) Uani 1 1 d .
H51 H 0.7731 0.6700 -0.2360 0.109 Uiso 1 1 calc R
C52 C 0.7999(10) 0.5013(10) -0.1791(10) 0.077(3) Uani 1 1 d .
H52 H 0.8125 0.4974 -0.1092 0.092 Uiso 1 1 calc R
O11 O 0.9233(7) 0.4254(7) 0.4078(7) 0.082(2) Uani 1 1 d .
O12 O 0.9001(8) 0.5634(7) 0.0448(7) 0.088(2) Uani 1 1 d .
O13 O 1.0660(7) 0.2378(7) 0.1816(7) 0.083(2) Uani 1 1 d .
O21 O 0.4512(7) 0.2151(8) 0.4892(7) 0.094(3) Uani 1 1 d .
O22 O 0.4777(8) 0.3234(11) 0.1100(8) 0.128(4) Uani 1 1 d .
O23 O 0.6096(9) 0.0067(10) 0.2816(11) 0.123(4) Uani 1 1 d .
O31 O 0.6599(8) 0.2527(7) 0.5942(6) 0.085(2) Uani 1 1 d .
O32 O 0.6927(11) -0.0845(8) 0.5928(8) 0.121(4) Uani 1 1 d .
O33 O 1.0088(8) 0.1334(8) 0.5120(9) 0.105(3) Uani 1 1 d .
O34 O 0.8996(8) 0.0241(7) 0.2543(7) 0.087(2) Uani 1 1 d .

loop_
_atom_site_aniso_label
_atom_site_aniso_U_11
_atom_site_aniso_U_22
_atom_site_aniso_U_33
_atom_site_aniso_U_23
_atom_site_aniso_U_13
_atom_site_aniso_U_12
Au1 0.0794(3) 0.0655(2) 0.03968(19) -0.02510(17) -0.01302(17) 0.0168(2)
Os1 0.0610(2) 0.0491(2) 0.04095(19) -0.01765(15) -0.00743(15) 0.00561(16)
Os2 0.0574(2) 0.0691(3) 0.0464(2) -0.02596(18) -0.01310(16) 0.00727(18)
Os3 0.0638(2) 0.0474(2) 0.0462(2) -0.01669(15) -0.01488(16) 0.00478(17)
P1 0.0717(16) 0.0550(14) 0.0381(11) -0.0196(10) -0.0108(10) 0.0091(12)
C1 0.111(9) 0.048(6) 0.106(9) 0.016(6) -0.084(8) -0.009(6)
C2 0.098(8) 0.080(7) 0.041(5) -0.017(5) -0.017(5) 0.034(6)
C3 0.095(9) 0.073(7) 0.059(6) -0.009(5) -0.011(6) 0.030(6)
C4 0.097(9) 0.074(8) 0.073(7) -0.022(6) -0.005(6) 0.030(7)
C5 0.084(8) 0.064(6) 0.060(6) -0.022(5) -0.004(5) 0.017(5)
C6 0.076(7) 0.065(6) 0.039(4) -0.014(4) -0.006(4) 0.009(5)
C11 0.081(7) 0.043(5) 0.061(6) -0.022(4) -0.017(5) 0.000(5)
C12 0.091(8) 0.067(7) 0.055(6) -0.032(5) -0.011(5) 0.014(6)
C13 0.082(7) 0.055(6) 0.053(5) -0.018(4) 0.000(5) 0.001(5)
C21 0.057(6) 0.090(8) 0.071(7) -0.037(6) -0.020(5) -0.008(5)
C22 0.074(8) 0.167(14) 0.067(7) -0.063(8) -0.023(6) 0.026(8)
C23 0.056(6) 0.111(10) 0.100(9) -0.060(8) -0.013(6) 0.005(6)
C31 0.074(6) 0.055(5) 0.051(5) -0.015(4) -0.027(5) 0.000(5)
C32 0.105(9) 0.066(7) 0.062(6) -0.025(5) -0.035(6) -0.006(6)
C33 0.082(7) 0.057(6) 0.070(6) -0.023(5) -0.034(6) 0.013(5)
C34 0.078(7) 0.044(5) 0.068(6) -0.014(5) -0.020(5) 0.004(5)
C35 0.064(6) 0.053(5) 0.052(5) -0.023(4) -0.011(4) -0.004(4)
C36 0.074(8) 0.068(7) 0.077(7) -0.005(6) -0.004(6) 0.001(6)
C37 0.099(11) 0.107(11) 0.103(11) -0.004(9) 0.035(9) -0.011(9)
C38 0.069(8) 0.091(9) 0.109(11) -0.018(8) -0.011(7) 0.010(7)
C39 0.100(11) 0.097(10) 0.114(11) -0.035(9) -0.043(9) 0.033(8)
C40 0.076(7) 0.082(8) 0.075(7) -0.025(6) -0.022(6) 0.018(6)
C41 0.077(7) 0.049(5) 0.041(4) -0.013(4) -0.013(4) 0.008(5)
C42 0.078(7) 0.064(6) 0.060(6) -0.030(5) -0.016(5) 0.008(5)
C43 0.114(11) 0.063(7) 0.080(8) -0.028(6) -0.040(7) 0.008(7)
C44 0.146(14) 0.067(8) 0.094(9) -0.019(7) -0.052(9) -0.017(8)
C45 0.099(10) 0.096(10) 0.070(7) 0.000(7) -0.016(7) -0.018(8)
C46 0.080(8) 0.089(8) 0.062(6) -0.025(6) -0.012(6) -0.001(6)
C47 0.067(6) 0.048(5) 0.047(5) -0.014(4) -0.016(4) 0.008(4)
C48 0.120(10) 0.069(7) 0.073(7) -0.029(6) -0.042(7) 0.007(7)
C49 0.153(13) 0.070(8) 0.076(8) -0.011(6) -0.062(8) -0.002(8)
C50 0.089(9) 0.070(8) 0.103(9) -0.014(7) -0.043(7) 0.010(6)
C51 0.118(11) 0.065(7) 0.104(9) -0.042(7) -0.041(8) 0.024(7)
C52 0.095(8) 0.077(7) 0.077(7) -0.045(6) -0.032(6) 0.023(6)
O11 0.099(6) 0.086(6) 0.079(5) -0.042(4) -0.026(4) -0.007(5)
O12 0.119(7) 0.063(5) 0.063(5) -0.002(4) -0.003(4) -0.010(5)
O13 0.068(5) 0.081(5) 0.097(6) -0.038(4) -0.005(4) 0.014(4)
O21 0.076(5) 0.133(8) 0.070(5) -0.039(5) 0.008(4) -0.014(5)
O22 0.086(6) 0.218(13) 0.094(6) -0.058(7) -0.056(5) 0.035(7)
O23 0.110(8) 0.118(8) 0.176(11) -0.090(8) -0.029(7) -0.013(6)
O31 0.119(7) 0.079(5) 0.058(4) -0.031(4) -0.023(4) 0.032(5)
O32 0.195(12) 0.075(6) 0.082(6) -0.010(5) -0.011(7) -0.050(7)
O33 0.092(6) 0.096(6) 0.146(8) -0.044(6) -0.065(6) 0.015(5)
O34 0.111(7) 0.079(5) 0.083(5) -0.052(5) -0.009(5) 0.017(5)

loop_
_atom_type_symbol
_atom_type_description
_atom_type_scat_dispersion_real
_atom_type_scat_dispersion_imag
_atom_type_scat_source
C C 0.0033 0.0016 'International Tables Vol C Tables 4.2.6.8 and 6.1.1.4'
H H 0.0000 0.0000 'International Tables Vol C Tables 4.2.6.8 and 6.1.1.4'
O O 0.0106 0.0060 'International Tables Vol C Tables 4.2.6.8 and 6.1.1.4'
P P 0.1023 0.0942 'International Tables Vol C Tables 4.2.6.8 and 6.1.1.4'
Os Os -1.2165 7.6030 'International Tables Vol C Tables 4.2.6.8 and 6.1.1.4'
Au Au -2.0133 8.8022 'International Tables Vol C Tables 4.2.6.8 and 6.1.1.4'

loop_
_geom_angle_atom_site_label_1
_geom_angle_atom_site_label_2
_geom_angle_atom_site_label_3
_geom_angle
P1 Au1 Os1 146.50(7)
P1 Au1 Os2 153.43(7)
Os1 Au1 Os2 59.705(13)
C13 Os1 C11 91.8(5)
C13 Os1 C12 93.3(4)
C11 Os1 C12 95.8(4)
C13 Os1 C1 169.7(5)
C11 Os1 C1 98.1(5)
C12 Os1 C1 83.0(4)
C13 Os1 Os2 123.0(3)
C11 Os1 Os2 125.9(3)
C12 Os1 Os2 119.0(4)
C1 Os1 Os2 52.3(3)
C13 Os1 Au1 82.4(3)
C11 Os1 Au1 173.5(3)
C12 Os1 Au1 81.7(3)
C1 Os1 Au1 87.6(3)
Os2 Os1 Au1 60.233(14)
C13 Os1 Os3 85.5(3)
C11 Os1 Os3 84.9(3)
C12 Os1 Os3 178.7(3)
C1 Os1 Os3 98.1(3)
Os2 Os1 Os3 61.349(13)
Au1 Os1 Os3 97.494(16)
C23 Os2 C21 93.8(5)
C23 Os2 C22 91.1(6)
C21 Os2 C22 96.2(5)
C23 Os2 C1 171.9(5)
C21 Os2 C1 94.3(5)
C22 Os2 C1 87.3(5)
C23 Os2 Os1 124.0(3)
C21 Os2 Os1 124.5(3)
C22 Os2 Os1 119.1(5)
C1 Os2 Os1 50.8(3)
C23 Os2 Au1 85.3(4)
C21 Os2 Au1 174.3(3)
C22 Os2 Au1 78.2(4)
C1 Os2 Au1 86.6(4)
Os1 Os2 Au1 60.062(14)
C23 Os2 Os3 83.8(4)
C21 Os2 Os3 88.0(3)
C22 Os2 Os3 173.7(4)
C1 Os2 Os3 97.1(2)
Os1 Os2 Os3 61.492(13)
Au1 Os2 Os3 97.478(16)
C33 Os3 C31 93.2(4)
C33 Os3 C32 102.1(5)
C31 Os3 C32 89.2(4)
C33 Os3 C34 93.9(5)
C31 Os3 C34 172.7(4)
C32 Os3 C34 91.2(4)
C33 Os3 Os2 151.8(3)
C31 Os3 Os2 87.2(3)
C32 Os3 Os2 106.1(3)
C34 Os3 Os2 85.6(3)
C33 Os3 Os1 94.7(3)
C31 Os3 Os1 93.3(3)
C32 Os3 Os1 162.9(3)
C34 Os3 Os1 84.2(3)
Os2 Os3 Os1 57.159(13)
C35 P1 C41 104.4(4)
C35 P1 C47 105.8(4)
C41 P1 C47 105.3(4)
C35 P1 Au1 114.4(3)
C41 P1 Au1 115.3(3)
C47 P1 Au1 110.8(3)
C2 C1 C6 106.6(10)
C2 C1 Os1 123.1(10)
C6 C1 Os1 114.1(6)
C2 C1 Os2 117.5(8)
C6 C1 Os2 117.0(7)
Os1 C1 Os2 76.9(4)
C3 C2 C1 129.7(11)
C2 C3 C4 119.8(10)
C5 C4 C3 119.3(10)
C4 C5 C6 120.3(10)
C5 C6 C1 124.1(8)
O11 C11 Os1 178.6(10)
O12 C12 Os1 173.6(11)
O13 C13 Os1 177.8(10)
O21 C21 Os2 177.3(9)
O22 C22 Os2 172.1(16)
O23 C23 Os2 176.3(11)
O31 C31 Os3 174.0(8)
O32 C32 Os3 175.0(11)
O33 C33 Os3 177.4(11)
O34 C34 Os3 178.0(10)
C40 C35 C36 118.6(10)
C40 C35 P1 118.5(8)
C36 C35 P1 122.8(8)
C37 C36 C35 118.8(12)
C38 C37 C36 121.5(13)
C39 C38 C37 119.5(13)
C38 C39 C40 119.9(13)
C35 C40 C39 121.6(12)
C42 C41 C46 118.8(10)
C42 C41 P1 123.1(8)
C46 C41 P1 118.0(8)
C43 C42 C41 121.0(12)
C42 C43 C44 120.2(12)
C45 C44 C43 118.7(13)
C46 C45 C44 120.7(14)
C45 C46 C41 120.4(12)
C52 C47 C48 119.4(9)
C52 C47 P1 120.0(7)
C48 C47 P1 120.6(8)
C47 C48 C49 119.1(11)
C50 C49 C48 120.2(11)
C49 C50 C51 120.8(11)
C50 C51 C52 118.7(11)
C47 C52 C51 121.7(11)

loop_
_geom_bond_atom_site_label_1
_geom_bond_atom_site_label_2
_geom_bond_distance
Au1 P1 2.308(2)
Au1 Os1 2.7621(5)
Au1 Os2 2.7668(5)
Os1 C13 1.873(11)
Os1 C11 1.907(10)
Os1 C12 1.917(12)
Os1 C1 2.191(13)
Os1 Os2 2.7521(6)
Os1 Os3 2.8785(5)
Os2 C23 1.877(14)
Os2 C21 1.898(12)
Os2 C22 1.916(12)
Os2 C1 2.236(11)
Os2 Os3 2.8746(5)
Os3 C33 1.920(11)
Os3 C31 1.928(11)
Os3 C32 1.939(12)
Os3 C34 1.964(11)
P1 C35 1.828(10)
P1 C41 1.829(10)
P1 C47 1.837(9)
C1 C2 1.400(12)
C1 C6 1.551(17)
C2 C3 1.361(14)
C3 C4 1.389(16)
C4 C5 1.368(15)
C5 C6 1.384(13)
C11 O11 1.124(12)
C12 O12 1.133(12)
C13 O13 1.165(12)
C21 O21 1.162(12)
C22 O22 1.126(14)
C23 O23 1.153(15)
C31 O31 1.151(11)
C32 O32 1.124(13)
C33 O33 1.095(13)
C34 O34 1.132(12)
C35 C40 1.363(14)
C35 C36 1.376(14)
C36 C37 1.368(18)
C37 C38 1.37(2)
C38 C39 1.33(2)
C39 C40 1.366(18)
C41 C42 1.360(13)
C41 C46 1.378(16)
C42 C43 1.359(16)
C43 C44 1.37(2)
C44 C45 1.37(2)
C45 C46 1.357(18)
C47 C52 1.342(14)
C47 C48 1.374(14)
C48 C49 1.391(16)
C49 C50 1.342(17)
C50 C51 1.362(17)
C51 C52 1.377(16)
